data_2014793
loop_
_publ_author_name
'Chen, Xue-An'
'Zhang, Li'
'Chang, Xi-Nan'
'Zang, He-Gui'
'Xiao, Wei-Qiang'

_publ_section_title
;
 Cerium triiodate, Ce(IO~3~)~3~
;
_journal_issue 6
_journal_name_full 'Acta Crystallographica Section C'
_journal_page_first i61
_journal_page_last i62
_journal_paper_doi 10.1107/S0108270105010759
_journal_volume 61
_journal_year 2005
_chemical_formula_iupac 'Ce (I O3)3'
_chemical_formula_moiety 'Ce (I O3)3'
_chemical_formula_sum 'Ce I3 O9'
_chemical_formula_weight 664.82
_chemical_name_systematic
;
Cerium triiodate
;
_space_group_IT_number 14
_symmetry_cell_setting monoclinic
_symmetry_space_group_name_Hall '-P 2yn'
_symmetry_space_group_name_H-M 'P 1 21/n 1'
_atom_sites_solution_primary direct
_atom_sites_solution_secondary difmap
_cell_angle_alpha 90.00
_cell_angle_beta 96.974(8)
_cell_angle_gamma 90.00
_cell_formula_units_Z 4
_cell_length_a 8.9188(10)
_cell_length_b 5.9619(11)
_cell_length_c 15.4047(12)
_cell_measurement_reflns_used 25
_cell_measurement_temperature 290
_cell_measurement_theta_max 22.46
_cell_measurement_theta_min 16.79
_cell_volume 813.05(19)
_computing_cell_refinement 'Rigaku/AFC Diffractometer Control Software'
_computing_data_collection 'Rigaku/AFC Diffractometer Control Software (Rigaku, 1994)'
_computing_data_reduction 'Rigaku/AFC Diffractometer Control Software'
_computing_molecular_graphics 'SCHAKAL92 (Keller, 1992)'
_computing_publication_material SHELXL97
_computing_structure_refinement 'SHELXL97 (Sheldrick, 1997)'
_computing_structure_solution 'SHELXS97 (Sheldrick, 1997)'
_diffrn_ambient_temperature 290
_diffrn_measured_fraction_theta_full 1.000
_diffrn_measured_fraction_theta_max 1.000
_diffrn_measurement_device_type 'Rigaku AFC-7R'
_diffrn_measurement_method 2\q/\w
_diffrn_radiation_monochromator graphite
_diffrn_radiation_source 'fine-focus sealed tube'
_diffrn_radiation_type MoK\a
_diffrn_radiation_wavelength 0.71073
_diffrn_reflns_av_R_equivalents 0.0430
_diffrn_reflns_av_sigmaI/netI 0.0305
_diffrn_reflns_limit_h_max 14
_diffrn_reflns_limit_h_min 0
_diffrn_reflns_limit_k_max 9
_diffrn_reflns_limit_k_min 0
_diffrn_reflns_limit_l_max 24
_diffrn_reflns_limit_l_min -24
_diffrn_reflns_number 4133
_diffrn_reflns_theta_full 34.97
_diffrn_reflns_theta_max 34.97
_diffrn_reflns_theta_min 2.51
_diffrn_standards_decay_% +-1.72
_diffrn_standards_interval_count 150
_diffrn_standards_interval_time 120
_diffrn_standards_number 3
_exptl_absorpt_coefficient_mu 17.014
_exptl_absorpt_correction_T_max 0.420
_exptl_absorpt_correction_T_min 0.201
_exptl_absorpt_correction_type psi-scan
_exptl_absorpt_process_details '(Kopfmann & Huber, 1968)'
_exptl_crystal_colour yellow
_exptl_crystal_density_diffrn 5.431
_exptl_crystal_density_method 'not measured'
_exptl_crystal_description plate
_exptl_crystal_F_000 1156
_exptl_crystal_size_max 0.1
_exptl_crystal_size_mid 0.08
_exptl_crystal_size_min 0.05
_refine_diff_density_max 2.857
_refine_diff_density_min -2.666
_refine_ls_extinction_coef 0.0060(2)
_refine_ls_extinction_expression Fc^*^=kFc[1+0.001xFc^2^\l^3^/sin(2\q)]^-1/4^
_refine_ls_extinction_method 'SHELXL97 (Sheldrick, 1997)'
_refine_ls_goodness_of_fit_ref 1.169
_refine_ls_matrix_type full
_refine_ls_number_parameters 119
_refine_ls_number_reflns 3582
_refine_ls_number_restraints 0
_refine_ls_restrained_S_all 1.169
_refine_ls_R_factor_all 0.0359
_refine_ls_R_factor_gt 0.0324
_refine_ls_shift/su_max 0.000
_refine_ls_shift/su_mean 0.000
_refine_ls_structure_factor_coef Fsqd
_refine_ls_weighting_details 'calc w = 1/[\s^2^(Fo^2^)+(0.0357P)^2^+9.4569P] where P=(Fo^2^+2Fc^2^)/3'
_refine_ls_weighting_scheme calc
_refine_ls_wR_factor_gt 0.0856
_refine_ls_wR_factor_ref 0.0870
_reflns_number_gt 3317
_reflns_number_total 3582
_reflns_threshold_expression I>2\s(I)
_cod_data_source_file fa1123.cif
_cod_data_source_block I
_cod_original_sg_symbol_H-M 'P 21/n'
_cod_database_code 2014793
_cod_database_fobs_code 2014793

loop_
_symmetry_equiv_pos_as_xyz
'x, y, z'
'-x+1/2, y+1/2, -z+1/2'
'-x, -y, -z'
'x-1/2, -y-1/2, z-1/2'

loop_
_atom_site_label
_atom_site_fract_x
_atom_site_fract_y
_atom_site_fract_z
_atom_site_U_iso_or_equiv
_atom_site_adp_type
_atom_site_calc_flag
_atom_site_refinement_flags
_atom_site_occupancy
_atom_site_disorder_assembly
_atom_site_disorder_group
_atom_site_type_symbol
Ce 0.53898(3) 0.26355(5) 0.400306(18) 0.00871(7) Uani d . 1 . . Ce
I1 0.61370(4) 0.59066(6) 0.19809(2) 0.00962(8) Uani d . 1 . . I
I2 0.83581(4) 0.63715(5) 0.47725(2) 0.00892(8) Uani d . 1 . . I
I3 0.27932(4) 0.81153(5) 0.34913(2) 0.00880(8) Uani d . 1 . . I
O1 0.5856(5) 0.3179(7) 0.2445(3) 0.0131(7) Uani d . 1 . . O
O2 0.4496(6) 0.5911(9) 0.1164(3) 0.0201(9) Uani d . 1 . . O
O3 0.7608(5) 0.4993(8) 0.1325(3) 0.0152(7) Uani d . 1 . . O
O4 0.7846(5) 0.4705(7) 0.3798(3) 0.0140(7) Uani d . 1 . . O
O5 0.9098(5) 0.4145(8) 0.5528(3) 0.0173(8) Uani d . 1 . . O
O6 0.6433(5) 0.6017(8) 0.5077(3) 0.0169(8) Uani d . 1 . . O
O7 0.3556(5) 1.0468(8) 0.2936(3) 0.0164(8) Uani d . 1 . . O
O8 0.4216(6) 0.6061(8) 0.3297(3) 0.0180(8) Uani d . 1 . . O
O9 0.3641(5) 0.9118(7) 0.4559(3) 0.0140(7) Uani d . 1 . . O

loop_
_atom_site_aniso_label
_atom_site_aniso_U_11
_atom_site_aniso_U_22
_atom_site_aniso_U_33
_atom_site_aniso_U_12
_atom_site_aniso_U_13
_atom_site_aniso_U_23
Ce 0.00745(12) 0.01044(13) 0.00870(12) 0.00144(8) 0.00284(8) 0.00038(8)
I1 0.00861(14) 0.01044(14) 0.01024(14) -0.00164(9) 0.00279(10) -0.00045(9)
I2 0.00709(13) 0.00899(13) 0.01094(14) -0.00048(9) 0.00213(10) -0.00020(9)
I3 0.00771(14) 0.00941(13) 0.00934(14) -0.00033(9) 0.00124(10) 0.00023(9)
O1 0.0173(19) 0.0115(16) 0.0108(16) -0.0009(14) 0.0036(13) 0.0018(12)
O2 0.0147(19) 0.024(2) 0.019(2) -0.0040(16) -0.0066(16) 0.0070(17)
O3 0.0145(18) 0.0153(18) 0.0175(18) -0.0031(14) 0.0085(15) -0.0022(14)
O4 0.0123(17) 0.0149(17) 0.0153(17) -0.0024(14) 0.0038(14) -0.0046(14)
O5 0.0144(19) 0.0168(19) 0.021(2) 0.0010(15) 0.0028(15) 0.0099(15)
O6 0.0119(17) 0.0187(19) 0.021(2) -0.0006(14) 0.0080(15) -0.0043(16)
O7 0.019(2) 0.0174(19) 0.0130(17) -0.0065(15) 0.0001(14) 0.0039(14)
O8 0.019(2) 0.0170(19) 0.019(2) 0.0116(16) 0.0069(16) -0.0003(15)
O9 0.0172(19) 0.0149(17) 0.0089(15) -0.0008(14) -0.0021(13) -0.0020(13)

loop_
_atom_type_symbol
_atom_type_description
_atom_type_scat_dispersion_real
_atom_type_scat_dispersion_imag
_atom_type_scat_source
O O 0.0106 0.0060 'International Tables Vol C Tables 4.2.6.8 and 6.1.1.4'
I I -0.4742 1.8119 'International Tables Vol C Tables 4.2.6.8 and 6.1.1.4'
Ce Ce -0.2486 2.6331 'International Tables Vol C Tables 4.2.6.8 and 6.1.1.4'

loop_
_geom_angle_atom_site_label_1
_geom_angle_atom_site_label_2
_geom_angle_atom_site_label_3
_geom_angle_site_symmetry_1
_geom_angle_site_symmetry_3
_geom_angle
_geom_angle_publ_flag
O6 Ce O3 3_666 2_645 151.90(16) no
O6 Ce O8 3_666 . 72.93(16) no
O3 Ce O8 2_645 . 135.12(14) no
O6 Ce O9 3_666 3_666 78.75(16) no
O3 Ce O9 2_645 3_666 74.66(15) no
O8 Ce O9 . 3_666 144.25(15) no
O6 Ce O1 3_666 . 136.01(16) no
O3 Ce O1 2_645 . 71.30(14) no
O8 Ce O1 . . 65.44(14) no
O9 Ce O1 3_666 . 145.16(15) no
O6 Ce O7 3_666 1_545 97.06(16) no
O3 Ce O7 2_645 1_545 88.15(16) no
O8 Ce O7 . 1_545 86.01(16) no
O9 Ce O7 3_666 1_545 119.20(14) no
O1 Ce O7 . 1_545 67.23(14) no
O6 Ce O4 3_666 . 123.83(15) no
O3 Ce O4 2_645 . 68.50(15) no
O8 Ce O4 . . 82.62(16) no
O9 Ce O4 3_666 . 95.82(15) no
O1 Ce O4 . . 64.94(14) no
O7 Ce O4 1_545 . 131.28(14) no
O6 Ce O6 3_666 . 66.39(17) no
O3 Ce O6 2_645 . 113.34(15) no
O8 Ce O6 . . 75.52(16) no
O9 Ce O6 3_666 . 73.38(15) no
O1 Ce O6 . . 113.89(14) no
O7 Ce O6 1_545 . 158.00(16) no
O4 Ce O6 . . 58.73(13) no
O6 Ce O9 3_666 1_545 68.39(15) no
O3 Ce O9 2_645 1_545 91.62(14) no
O8 Ce O9 . 1_545 121.82(15) no
O9 Ce O9 3_666 1_545 64.14(16) no
O1 Ce O9 . 1_545 123.47(13) no
O7 Ce O9 1_545 1_545 58.50(13) no
O4 Ce O9 . 1_545 155.54(14) no
O6 Ce O9 . 1_545 122.24(13) no
O1 I1 O2 . . 97.9(2) no
O1 I1 O3 . . 95.4(2) no
O2 I1 O3 . . 100.9(2) no
O4 I2 O5 . . 99.4(2) no
O4 I2 O6 . . 89.9(2) no
O5 I2 O6 . . 91.7(2) no
O4 I2 O5 . 3_766 85.33(18) no
O5 I2 O5 . 3_766 75.7(2) no
O6 I2 O5 . 3_766 165.60(18) no
O8 I3 O7 . . 97.7(2) no
O8 I3 O9 . . 98.5(2) no
O7 I3 O9 . . 91.9(2) no
I1 O1 Ce . . 122.9(2) no
I1 O3 Ce . 2_655 120.3(2) no
I2 O4 Ce . . 107.13(19) no
I2 O5 I2 . 3_766 104.3(2) no
I2 O6 Ce . 3_666 145.3(2) no
I2 O6 Ce . . 101.06(18) no
Ce O6 Ce 3_666 . 113.61(17) no
I3 O7 Ce . 1_565 109.74(19) no
I3 O8 Ce . . 138.4(2) no
I3 O9 Ce . 3_666 136.1(2) no
I3 O9 Ce . 1_565 98.86(18) no
Ce O9 Ce 3_666 1_565 115.86(16) no

loop_
_geom_bond_atom_site_label_1
_geom_bond_atom_site_label_2
_geom_bond_site_symmetry_2
_geom_bond_distance
_geom_bond_publ_flag
Ce O6 3_666 2.420(4) yes
Ce O3 2_645 2.480(4) yes
Ce O8 . 2.485(4) yes
Ce O9 3_666 2.506(4) yes
Ce O1 . 2.507(4) yes
Ce O7 1_545 2.529(5) yes
Ce O4 . 2.567(4) yes
Ce O6 . 2.700(5) yes
Ce O9 1_545 2.809(5) yes
I1 O1 . 1.806(4) no
I1 O2 . 1.811(4) no
I1 O3 . 1.833(4) no
I2 O4 . 1.812(4) no
I2 O5 . 1.835(4) no
I2 O6 . 1.846(4) no
I3 O8 . 1.814(4) no
I3 O7 . 1.818(4) no
I3 O9 . 1.826(4) no
